data_4106322
loop_
_publ_author_name
'Daishi Fujino'
'Hideki Yorimitsu'
'Koichiro Oshima'

_publ_section_title
;
 Synthesis of Alkylidenecyclopropanes by Palladium-Catalyzed Reaction of
 Propargyl-Substituted Malonate Esters with Aryl Halides by
 Anti-carbopalladation Pathway
;
_journal_name_full 'Journal of the American Chemical Society'
_journal_page_first 9682
_journal_page_last 9685
_journal_paper_doi 10.1021/ja203062z
_journal_volume 133
_journal_year 2011
_chemical_formula_moiety 'C21 H17 F3 O4'
_chemical_formula_sum 'C21 H17 F3 O4'
_chemical_formula_weight 390.35
_chemical_name_systematic
; 
 ? 
;
_space_group_IT_number 14
_symmetry_cell_setting monoclinic
_symmetry_Int_Tables_number 14
_symmetry_space_group_name_Hall '-P 2ybc'
_symmetry_space_group_name_H-M 'P 1 21/c 1'
_atom_sites_solution_hydrogens geom
_atom_sites_solution_primary direct
_atom_sites_solution_secondary difmap
_audit_creation_method SHELXL-97
_cell_angle_alpha 90.00
_cell_angle_beta 100.482(15)
_cell_angle_gamma 90.00
_cell_formula_units_Z 4
_cell_length_a 12.674(5)
_cell_length_b 7.919(2)
_cell_length_c 18.528(7)
_cell_measurement_reflns_used 14065
_cell_measurement_temperature 123(2)
_cell_measurement_theta_max 27.53
_cell_measurement_theta_min 3.00
_cell_volume 1828.5(11)
_computing_structure_refinement 'SHELXL-97 (Sheldrick, 1997)'
_computing_structure_solution 'SHELXS-97 (Sheldrick, 1990)'
_diffrn_ambient_temperature 123(2)
_diffrn_detector_area_resol_mean 10.0
_diffrn_measured_fraction_theta_full 0.996
_diffrn_measured_fraction_theta_max 0.996
_diffrn_measurement_device_type 'Rigaku RAXIS-RAPID'
_diffrn_measurement_method \w
_diffrn_radiation_monochromator graphite
_diffrn_radiation_source 'fine-focus sealed tube'
_diffrn_radiation_type MoK\a
_diffrn_radiation_wavelength 0.71075
_diffrn_reflns_av_R_equivalents 0.0240
_diffrn_reflns_av_sigmaI/netI 0.0213
_diffrn_reflns_limit_h_max 16
_diffrn_reflns_limit_h_min -15
_diffrn_reflns_limit_k_max 9
_diffrn_reflns_limit_k_min -10
_diffrn_reflns_limit_l_max 24
_diffrn_reflns_limit_l_min -24
_diffrn_reflns_number 17081
_diffrn_reflns_theta_full 27.48
_diffrn_reflns_theta_max 27.48
_diffrn_reflns_theta_min 3.00
_exptl_absorpt_coefficient_mu 0.117
_exptl_absorpt_correction_T_max 0.9769
_exptl_absorpt_correction_T_min 0.9119
_exptl_absorpt_correction_type multi-scan
_exptl_absorpt_process_details
;Higashi, T. (1995). 
 Program for Absorption Correction.
 Rigaku Corporation, Tokyo, Japan.
;
_exptl_crystal_colour colorless
_exptl_crystal_density_diffrn 1.418
_exptl_crystal_description prism
_exptl_crystal_F_000 808
_exptl_crystal_size_max 0.80
_exptl_crystal_size_mid 0.40
_exptl_crystal_size_min 0.20
_refine_diff_density_max 0.401
_refine_diff_density_min -0.364
_refine_diff_density_rms 0.045
_refine_ls_extinction_method none
_refine_ls_goodness_of_fit_ref 1.069
_refine_ls_hydrogen_treatment constr
_refine_ls_matrix_type full
_refine_ls_number_parameters 255
_refine_ls_number_reflns 4185
_refine_ls_number_restraints 0
_refine_ls_restrained_S_all 1.069
_refine_ls_R_factor_all 0.0492
_refine_ls_R_factor_gt 0.0410
_refine_ls_shift/su_max 0.000
_refine_ls_shift/su_mean 0.000
_refine_ls_structure_factor_coef Fsqd
_refine_ls_weighting_details 'calc w=1/[\s^2^(Fo^2^)+(0.0572P)^2^+0.7387P] where P=(Fo^2^+2Fc^2^)/3'
_refine_ls_weighting_scheme calc
_refine_ls_wR_factor_gt 0.1095
_refine_ls_wR_factor_ref 0.1150
_reflns_number_gt 3513
_reflns_number_total 4185
_reflns_threshold_expression >2sigma(I)
_cod_data_source_file ja203062z_si_002.cif
_cod_data_source_block 00927fuj
_cod_original_cell_volume 1828.3(11)
_cod_original_sg_symbol_H-M 'P 21/c'
_cod_database_code 4106322

loop_
_symmetry_equiv_pos_as_xyz
'x, y, z'
'-x, y+1/2, -z+1/2'
'-x, -y, -z'
'x, -y-1/2, z-1/2'

loop_
_atom_site_label
_atom_site_type_symbol
_atom_site_fract_x
_atom_site_fract_y
_atom_site_fract_z
_atom_site_U_iso_or_equiv
_atom_site_adp_type
_atom_site_occupancy
_atom_site_symmetry_multiplicity
_atom_site_calc_flag
_atom_site_refinement_flags
O8 O 1.05436(9) 0.45283(13) 0.42973(6) 0.0323(3) Uani 1 1 d .
O7 O 1.00492(8) 0.19613(13) 0.46253(5) 0.0271(2) Uani 1 1 d .
O1 O 0.98135(8) 0.04044(14) 0.32001(6) 0.0329(3) Uani 1 1 d .
O4 O 0.81656(8) 0.12188(14) 0.26592(6) 0.0320(3) Uani 1 1 d .
C5 C 0.99991(10) 0.32843(17) 0.41817(7) 0.0207(3) Uani 1 1 d .
F1 F 0.77664(9) -0.15696(14) 0.63803(6) 0.0548(3) Uani 1 1 d .
C1 C 0.62806(11) 0.62728(18) 0.30211(7) 0.0241(3) Uani 1 1 d .
H1 H 0.6857 0.6294 0.2757 0.029 Uiso 1 1 calc R
C8 C 0.69934(10) -0.00740(16) 0.53163(7) 0.0200(3) Uani 1 1 d .
F2 F 0.68462(11) -0.30019(12) 0.55191(6) 0.0542(3) Uani 1 1 d .
C10 C 0.72151(10) 0.39377(16) 0.38087(7) 0.0181(3) Uani 1 1 d .
C11 C 0.71165(10) 0.25520(16) 0.43410(7) 0.0181(3) Uani 1 1 d .
C12 C 0.64586(11) 0.11665(18) 0.41254(8) 0.0253(3) Uani 1 1 d .
H2 H 0.6050 0.1121 0.3642 0.030 Uiso 1 1 calc R
C13 C 0.87935(11) 0.46649(18) 0.30505(7) 0.0231(3) Uani 1 1 d .
H3 H 0.9187 0.5726 0.3199 0.028 Uiso 1 1 calc R
H4 H 0.8560 0.4517 0.2515 0.028 Uiso 1 1 calc R
C14 C 0.54578(11) 0.51507(17) 0.39879(7) 0.0220(3) Uani 1 1 d .
H5 H 0.5465 0.4400 0.4389 0.026 Uiso 1 1 calc R
C15 C 0.69225(11) -0.14928(17) 0.58383(8) 0.0247(3) Uani 1 1 d .
C16 C 0.63116(10) 0.51407(16) 0.36052(7) 0.0188(3) Uani 1 1 d .
C17 C 0.81064(10) 0.39969(16) 0.35294(7) 0.0197(3) Uani 1 1 d .
C18 C 0.76532(11) 0.12927(18) 0.55376(7) 0.0248(3) Uani 1 1 d .
H6 H 0.8065 0.1332 0.6020 0.030 Uiso 1 1 calc R
F3 F 0.60746(10) -0.13675(15) 0.61647(7) 0.0590(4) Uani 1 1 d .
C20 C 1.08020(12) 0.20568(19) 0.53146(8) 0.0298(3) Uani 1 1 d .
H7 H 1.1441 0.2683 0.5242 0.045 Uiso 1 1 calc R
H8 H 1.1009 0.0913 0.5487 0.045 Uiso 1 1 calc R
H9 H 1.0464 0.2638 0.5680 0.045 Uiso 1 1 calc R
C21 C 0.77088(11) 0.26058(18) 0.50505(7) 0.0242(3) Uani 1 1 d .
H10 H 0.8156 0.3551 0.5203 0.029 Uiso 1 1 calc R
C22 C 0.90950(11) 0.14119(17) 0.31255(7) 0.0220(3) Uani 1 1 d .
C23 C 0.45977(11) 0.62495(18) 0.37876(8) 0.0263(3) Uani 1 1 d .
H11 H 0.4023 0.6244 0.4053 0.032 Uiso 1 1 calc R
C24 C 0.45725(12) 0.73505(18) 0.32041(8) 0.0284(3) Uani 1 1 d .
H12 H 0.3980 0.8090 0.3066 0.034 Uiso 1 1 calc R
C25 C 0.54194(12) 0.73661(19) 0.28219(8) 0.0285(3) Uani 1 1 d .
H13 H 0.5410 0.8125 0.2424 0.034 Uiso 1 1 calc R
C26 C 0.91233(10) 0.30628(17) 0.35209(7) 0.0202(3) Uani 1 1 d .
C27 C 0.63947(12) -0.01492(18) 0.46100(8) 0.0271(3) Uani 1 1 d .
H14 H 0.5945 -0.1093 0.4460 0.033 Uiso 1 1 calc R
C28 C 0.80765(13) -0.0306(2) 0.22212(9) 0.0364(4) Uani 1 1 d .
H15 H 0.8544 -0.0219 0.1856 0.055 Uiso 1 1 calc R
H16 H 0.7331 -0.0451 0.1971 0.055 Uiso 1 1 calc R
H17 H 0.8293 -0.1279 0.2540 0.055 Uiso 1 1 calc R

loop_
_atom_site_aniso_label
_atom_site_aniso_U_11
_atom_site_aniso_U_22
_atom_site_aniso_U_33
_atom_site_aniso_U_23
_atom_site_aniso_U_13
_atom_site_aniso_U_12
O8 0.0317(6) 0.0253(5) 0.0363(6) -0.0003(4) -0.0035(4) -0.0088(4)
O7 0.0330(6) 0.0238(5) 0.0222(5) -0.0004(4) -0.0013(4) -0.0047(4)
O1 0.0283(5) 0.0361(6) 0.0325(6) -0.0116(5) 0.0009(4) 0.0086(4)
O4 0.0262(5) 0.0305(6) 0.0359(6) -0.0158(5) -0.0036(4) 0.0025(4)
C5 0.0195(6) 0.0205(6) 0.0228(6) -0.0039(5) 0.0057(5) 0.0003(5)
F1 0.0545(7) 0.0474(6) 0.0504(6) 0.0293(5) -0.0228(5) -0.0184(5)
C1 0.0251(7) 0.0244(7) 0.0224(6) 0.0030(5) 0.0033(5) 0.0001(5)
C8 0.0194(6) 0.0187(6) 0.0221(6) 0.0022(5) 0.0041(5) 0.0009(5)
F2 0.1051(10) 0.0205(5) 0.0367(5) 0.0046(4) 0.0122(6) -0.0088(5)
C10 0.0199(6) 0.0166(6) 0.0172(6) -0.0018(5) 0.0018(5) -0.0026(4)
C11 0.0173(6) 0.0171(6) 0.0204(6) 0.0000(5) 0.0047(5) 0.0001(4)
C12 0.0270(7) 0.0232(7) 0.0221(6) 0.0027(5) -0.0052(5) -0.0059(5)
C13 0.0245(7) 0.0241(7) 0.0214(6) 0.0022(5) 0.0058(5) -0.0019(5)
C14 0.0228(6) 0.0198(6) 0.0232(6) 0.0001(5) 0.0035(5) -0.0015(5)
C15 0.0266(7) 0.0228(7) 0.0240(6) 0.0035(5) 0.0027(5) -0.0021(5)
C16 0.0200(6) 0.0169(6) 0.0184(6) -0.0018(5) 0.0005(5) -0.0022(4)
C17 0.0213(6) 0.0174(6) 0.0197(6) 0.0000(5) 0.0021(5) -0.0020(5)
C18 0.0287(7) 0.0269(7) 0.0173(6) 0.0000(5) 0.0005(5) -0.0063(5)
F3 0.0560(7) 0.0603(7) 0.0715(8) 0.0362(6) 0.0400(6) 0.0152(5)
C20 0.0341(8) 0.0277(7) 0.0241(7) -0.0037(6) -0.0037(6) 0.0037(6)
C21 0.0279(7) 0.0229(7) 0.0209(6) -0.0017(5) 0.0022(5) -0.0088(5)
C22 0.0215(6) 0.0255(7) 0.0198(6) -0.0033(5) 0.0057(5) -0.0020(5)
C23 0.0225(7) 0.0260(7) 0.0305(7) -0.0033(6) 0.0050(5) 0.0004(5)
C24 0.0248(7) 0.0245(7) 0.0330(7) -0.0006(6) -0.0027(6) 0.0050(5)
C25 0.0321(8) 0.0260(7) 0.0252(7) 0.0062(6) -0.0004(6) 0.0025(6)
C26 0.0197(6) 0.0210(6) 0.0207(6) -0.0010(5) 0.0055(5) -0.0019(5)
C27 0.0288(7) 0.0204(7) 0.0285(7) 0.0025(5) -0.0043(6) -0.0082(5)
C28 0.0334(8) 0.0336(8) 0.0390(9) -0.0184(7) -0.0021(7) -0.0003(6)

loop_
_atom_type_symbol
_atom_type_description
_atom_type_scat_dispersion_real
_atom_type_scat_dispersion_imag
_atom_type_scat_source
C C 0.0033 0.0016 'International Tables Vol C Tables 4.2.6.8 and 6.1.1.4'
H H 0.0000 0.0000 'International Tables Vol C Tables 4.2.6.8 and 6.1.1.4'
O O 0.0106 0.0060 'International Tables Vol C Tables 4.2.6.8 and 6.1.1.4'
F F 0.0171 0.0103 'International Tables Vol C Tables 4.2.6.8 and 6.1.1.4'

loop_
_geom_angle_atom_site_label_1
_geom_angle_atom_site_label_2
_geom_angle_atom_site_label_3
_geom_angle
C5 O7 C20 117.01(11)
C22 O4 C28 115.31(11)
O8 C5 O7 125.26(13)
O8 C5 C26 123.77(12)
O7 C5 C26 110.91(11)
C25 C1 C16 120.96(13)
C25 C1 H1 119.5
C16 C1 H1 119.5
C18 C8 C27 120.65(12)
C18 C8 C15 120.01(12)
C27 C8 C15 119.34(12)
C17 C10 C16 123.41(12)
C17 C10 C11 117.55(12)
C16 C10 C11 119.02(11)
C12 C11 C21 119.18(12)
C12 C11 C10 120.43(11)
C21 C11 C10 120.35(11)
C27 C12 C11 120.58(12)
C27 C12 H2 119.7
C11 C12 H2 119.7
C17 C13 C26 59.29(9)
C17 C13 H3 117.8
C26 C13 H3 117.8
C17 C13 H4 117.8
C26 C13 H4 117.8
H3 C13 H4 115.0
C23 C14 C16 120.64(13)
C23 C14 H5 119.7
C16 C14 H5 119.7
F1 C15 F3 105.41(13)
F1 C15 F2 106.18(12)
F3 C15 F2 105.68(13)
F1 C15 C8 112.84(12)
F3 C15 C8 112.76(12)
F2 C15 C8 113.31(12)
C14 C16 C1 118.23(12)
C14 C16 C10 120.49(12)
C1 C16 C10 121.27(12)
C10 C17 C13 154.13(13)
C10 C17 C26 141.92(12)
C13 C17 C26 63.76(9)
C8 C18 C21 119.55(12)
C8 C18 H6 120.2
C21 C18 H6 120.2
O7 C20 H7 109.5
O7 C20 H8 109.5
H7 C20 H8 109.5
O7 C20 H9 109.5
H7 C20 H9 109.5
H8 C20 H9 109.5
C18 C21 C11 120.63(12)
C18 C21 H10 119.7
C11 C21 H10 119.7
O1 C22 O4 124.02(13)
O1 C22 C26 125.08(12)
O4 C22 C26 110.88(11)
C24 C23 C14 120.50(13)
C24 C23 H11 119.7
C14 C23 H11 119.7
C23 C24 C25 119.56(13)
C23 C24 H12 120.2
C25 C24 H12 120.2
C1 C25 C24 120.09(13)
C1 C25 H13 120.0
C24 C25 H13 120.0
C17 C26 C22 119.73(11)
C17 C26 C5 116.43(11)
C22 C26 C5 116.65(11)
C17 C26 C13 56.96(8)
C22 C26 C13 117.33(11)
C5 C26 C13 116.39(11)
C12 C27 C8 119.42(12)
C12 C27 H14 120.3
C8 C27 H14 120.3
O4 C28 H15 109.5
O4 C28 H16 109.5
H15 C28 H16 109.5
O4 C28 H17 109.5
H15 C28 H17 109.5
H16 C28 H17 109.5

loop_
_geom_bond_atom_site_label_1
_geom_bond_atom_site_label_2
_geom_bond_distance
O8 C5 1.1993(17)
O7 C5 1.3259(17)
O7 C20 1.4503(17)
O1 C22 1.1996(17)
O4 C22 1.3367(17)
O4 C28 1.4475(18)
C5 C26 1.5059(18)
F1 C15 1.3286(17)
C1 C25 1.389(2)
C1 C16 1.4003(19)
C1 H1 0.9500
C8 C18 1.3835(18)
C8 C27 1.3894(19)
C8 C15 1.4958(18)
F2 C15 1.3290(18)
C10 C17 1.3262(18)
C10 C16 1.4845(18)
C10 C11 1.4958(18)
C11 C12 1.3919(18)
C11 C21 1.3907(19)
C12 C27 1.387(2)
C12 H2 0.9500
C13 C17 1.4514(18)
C13 C26 1.5529(19)
C13 H3 0.9900
C13 H4 0.9900
C14 C23 1.3913(19)
C14 C16 1.3974(19)
C14 H5 0.9500
C15 F3 1.3291(18)
C17 C26 1.4885(18)
C18 C21 1.387(2)
C18 H6 0.9500
C20 H7 0.9800
C20 H8 0.9800
C20 H9 0.9800
C21 H10 0.9500
C22 C26 1.4958(18)
C23 C24 1.385(2)
C23 H11 0.9500
C24 C25 1.389(2)
C24 H12 0.9500
C25 H13 0.9500
C27 H14 0.9500
C28 H15 0.9800
C28 H16 0.9800
C28 H17 0.9800

loop_
_geom_torsion_atom_site_label_1
_geom_torsion_atom_site_label_2
_geom_torsion_atom_site_label_3
_geom_torsion_atom_site_label_4
_geom_torsion
C20 O7 C5 O8 2.0(2)
C20 O7 C5 C26 -175.29(11)
C17 C10 C11 C12 -104.39(15)
C16 C10 C11 C12 74.07(16)
C17 C10 C11 C21 73.47(17)
C16 C10 C11 C21 -108.07(14)
C21 C11 C12 C27 -0.2(2)
C10 C11 C12 C27 177.70(13)
C18 C8 C15 F1 -21.50(19)
C27 C8 C15 F1 158.27(14)
C18 C8 C15 F3 97.80(16)
C27 C8 C15 F3 -82.42(17)
C18 C8 C15 F2 -142.21(14)
C27 C8 C15 F2 37.56(19)
C23 C14 C16 C1 0.52(19)
C23 C14 C16 C10 -178.49(12)
C25 C1 C16 C14 -0.6(2)
C25 C1 C16 C10 178.36(12)
C17 C10 C16 C14 -171.57(12)
C11 C10 C16 C14 10.07(17)
C17 C10 C16 C1 9.44(19)
C11 C10 C16 C1 -168.92(12)
C16 C10 C17 C13 -2.7(4)
C11 C10 C17 C13 175.7(2)
C16 C10 C17 C26 -174.06(15)
C11 C10 C17 C26 4.3(2)
C26 C13 C17 C10 -174.1(3)
C27 C8 C18 C21 0.6(2)
C15 C8 C18 C21 -179.66(13)
C8 C18 C21 C11 -0.6(2)
C12 C11 C21 C18 0.5(2)
C10 C11 C21 C18 -177.43(13)
C28 O4 C22 O1 -1.4(2)
C28 O4 C22 C26 177.09(12)
C16 C14 C23 C24 0.1(2)
C14 C23 C24 C25 -0.7(2)
C16 C1 C25 C24 0.1(2)
C23 C24 C25 C1 0.5(2)
C10 C17 C26 C22 70.8(2)
C13 C17 C26 C22 -105.03(13)
C10 C17 C26 C5 -78.6(2)
C13 C17 C26 C5 105.60(13)
C10 C17 C26 C13 175.8(2)
O1 C22 C26 C17 -164.51(13)
O4 C22 C26 C17 17.04(17)
O1 C22 C26 C5 -15.2(2)
O4 C22 C26 C5 166.35(11)
O1 C22 C26 C13 129.80(15)
O4 C22 C26 C13 -48.65(16)
O8 C5 C26 C17 -75.50(17)
O7 C5 C26 C17 101.81(13)
O8 C5 C26 C22 134.16(14)
O7 C5 C26 C22 -48.53(15)
O8 C5 C26 C13 -11.17(19)
O7 C5 C26 C13 166.14(11)
C17 C13 C26 C22 109.25(13)
C17 C13 C26 C5 -105.66(13)
C11 C12 C27 C8 0.1(2)
C18 C8 C27 C12 -0.3(2)
C15 C8 C27 C12 179.93(14)

loop_
_cod_related_entry_id
_cod_related_entry_database
_cod_related_entry_code
1 ChemSpider 30660249
